data_2101129
loop_
_publ_author_name
'Ghermani, N.-E.'
'Lecomte, C.'
'Rapin, C.'
'Steinmetz, P.'
'Steinmetz, J.'
'Malaman, B.'

_publ_section_title
;
 Structure and preliminary electron distribution of copper heptanoate
 from room-temperature X-ray data
;
_journal_issue 2
_journal_name_full 'Acta Crystallographica Section B'
_journal_page_first 157
_journal_page_last 160
_journal_paper_doi 10.1107/S0108768193010419
_journal_volume 50
_journal_year 1994
_chemical_formula_sum 'C14 H26 Cu O4'
_space_group_IT_number 2
_space_group_name_Hall '-P 1'
_space_group_name_H-M_alt 'P -1'
_symmetry_cell_setting triclinic
_symmetry_space_group_name_Hall '-P 1'
_symmetry_space_group_name_H-M 'P -1'
_cell_angle_alpha 86.650(10)
_cell_angle_beta 83.600(10)
_cell_angle_gamma 75.460(10)
_cell_formula_units_Z 2
_cell_length_a 5.1700(10)
_cell_length_b 8.5180(10)
_cell_length_c 19.217(2)
_cell_volume 813.7(2)
_diffrn_radiation_type MoK\a
_diffrn_radiation_wavelength 0.70928
_exptl_absorpt_coefficient_mu 1.350
_exptl_crystal_density_diffrn 1.314
_cod_data_source_file pa0287.cif
_cod_data_source_block pa0287a
_cod_original_cell_volume 813.78
_cod_original_formula_sum 'C14 H26 Cu1 O4'
_cod_database_code 2101129

loop_
_space_group_symop_id
_space_group_symop_operation_xyz
1 x,y,z
2 -x,-y,-z

loop_
_atom_site_label
_atom_site_fract_x
_atom_site_fract_y
_atom_site_fract_z
Cu .23550(3) .48259(2) .466650(10)
O1 .3274(2) .54290(10) .55846(5)
O2 .1222(2) .71020(10) .43791(6)
O3 .0808(2) .42810(10) .38567(6)
O4 .2825(2) .26100(10) .50283(6)
C1 -.1123(3) .7908(2) .45639(8)
C2 -.2051(3) .9608(2) .42620(10)
C3 .1616(3) .5727(2) .61259(8)
C4 .0644(4) .6382(3) .74120(10)
C5 -.4264(3) .9681(2) .37850(10)
C6 .2648(3) .6107(2) .67769(9)
C7 -.3249(4) .8866(3) .30970(10)
C8 -.5454(4) .8770(3) .26610(10)
C9 .1778(5) .6812(3) .80520(10)
C10 -.4494(5) .8115(3) .19440(10)
C11 -.0215(6) .7005(4) .86980(10)
C12 -.6692(7) .7831(5) .1548(2)
C13 .0848(8) .7478(5) .93360(10)
C14 -.1240(10) .7740(7) .9961(2)
H21 -.055(3) .992(2) .4009(8)
H22 -.260(3) 1.032(2) .4627(8)
H41 .000(4) .533(3) .7510(10)
H42 -.074(4) .719(2) .7320(10)
H51 -.560(3) .920(2) .4028(8)
H52 -.516(3) 1.076(2) .3717(8)
H61 .329(4) .694(2) .6690(10)
H62 .403(4) .525(2) .6860(10)
H71 -.218(3) .781(2) .3145(9)
H72 -.202(4) .951(2) .2840(10)
H81 -.673(4) .978(2) .2610(10)
H82 -.643(4) .805(3) .2920(10)
H91 .333(4) .591(2) .8100(10)
H92 .245(5) .771(3) .7960(10)
H101 -.314(5) .724(3) .1960(10)
H102 -.364(4) .897(2) .1670(10)
H111 -.079(6) .589(3) .8810(10)
H112 -.176(5) .775(3) .8630(10)
H121 -.588(6) .734(4) .110(2)
H122 -.791(6) .878(3) .1470(10)
H123 -.760(10) .699(5) .184(2)
H131 .258(6) .658(4) .951(2)
H132 .172(7) .837(4) .926(2)
H141 -.260(10) .886(8) .981(4)
H142 -.130(10) .653(6) .998(3)
H143 -.059(8) .800(5) 1.034(2)

loop_
_geom_angle_atom_site_label_1
_geom_angle_atom_site_label_2
_geom_angle_atom_site_label_3
_geom_angle
O2 C1 O4 124.90(10)
O2 C1 C2 118.70(10)
O4 C1 C2 116.30(10)
C1 C2 C5 110.00(10)
O1 C3 O3 123.70(10)
O1 C3 C6 117.40(10)
O3 C3 C6 118.90(10)
C6 C4 C9 113.2(2)
C2 C5 C7 113.50(10)
C3 C6 C4 115.5(2)
C5 C7 C8 113.7(2)
C7 C8 C10 114.7(2)
C4 C9 C11 112.8(2)
C8 C10 C12 114.1(2)
C9 C11 C13 113.7(3)
C11 C13 C14 112.2(4)

loop_
_geom_bond_atom_site_label_1
_geom_bond_atom_site_label_2
_geom_bond_distance
Cu Cu* 2.5782(2)
Cu O1 2.0050(10)
Cu O1* 2.2156(9)
Cu O2 1.9460(10)
Cu O3 1.9560(10)
Cu O4 1.9390(10)
C1 C2 1.510(2)
C2 C5 1.531(3)
C3 C6 1.496(2)
C4 C6 1.500(2)
C4 C9 1.520(3)
C5 C7 1.508(3)
C7 C8 1.509(3)
C8 C10 1.500(3)
C9 C11 1.512(3)
C10 C12 1.511(5)
C11 C13 1.511(3)
C13 C14 1.510(5)
